data_8104587
loop_
_publ_author_name
'Fang, Jianghua'
'Hu, Minjie'
'Li, Ying'
'Xu, Weihong'

_publ_section_title
;
 The crystal structure of
 poly[\m2-chlorido-(\m2-1,2-bis(4-pyridyl)ethane-\k 2
 N:N&#x2032;silver(I)], C12H12AgClN2
;
_journal_issue 6
_journal_name_full 'Zeitschrift f\"ur Kristallographie - New Crystal Structures'
_journal_page_first 1287
_journal_page_last 1289
_journal_paper_doi 10.1515/ncrs-2021-0307
_journal_volume 236
_journal_year 2021
_chemical_formula_moiety 'C12 H12 Ag Cl N2'
_chemical_formula_sum 'C12 H12 Ag Cl N2'
_chemical_formula_weight 327.56
_space_group_crystal_system orthorhombic
_space_group_IT_number 19
_space_group_name_Hall 'P 2ac 2ab'
_space_group_name_H-M_alt 'P 21 21 21'
_atom_sites_solution_hydrogens geom
_cell_angle_alpha 90
_cell_angle_beta 90
_cell_angle_gamma 90
_cell_formula_units_Z 4
_cell_length_a 9.0071(18)
_cell_length_b 9.4931(19)
_cell_length_c 13.642(3)
_cell_measurement_reflns_used 11057
_cell_measurement_temperature 295(2)
_cell_measurement_theta_max 27.5
_cell_measurement_theta_min 3.1
_cell_volume 1166.5(4)
_computing_cell_refinement 'RAPID-AUTO (Rigaku, 1998) [1]'
_computing_data_collection 'RAPID-AUTO (Rigaku, 1998) [1]'
_computing_data_reduction 'CrystalStructure (Rigaku, 1998) [1]'
_computing_molecular_graphics 'SHELXL-2016/6 (Sheldrick, 2016) [2,3]'
_computing_publication_material 'SHELXL-2016/6 (Sheldrick, 2016) [2,3]'
_computing_structure_refinement 'SHELXL-2016/6 (Sheldrick, 2016) [2,3]'
_computing_structure_solution 'SHELXL-2016/6 (Sheldrick, 2016) [2,3]'
_diffrn_ambient_temperature 295(2)
_diffrn_measured_fraction_theta_full 0.995
_diffrn_measured_fraction_theta_max 0.995
_diffrn_measurement_device_type 'Rigaku R-AXIS RAPID'
_diffrn_measurement_method '\w scans'
_diffrn_radiation_type MoK\a
_diffrn_radiation_wavelength 0.71073
_diffrn_reflns_av_R_equivalents 0.0186
_diffrn_reflns_av_unetI/netI 0.0137
_diffrn_reflns_Laue_measured_fraction_full 0.995
_diffrn_reflns_Laue_measured_fraction_max 0.995
_diffrn_reflns_limit_h_max 10
_diffrn_reflns_limit_h_min -10
_diffrn_reflns_limit_k_max 11
_diffrn_reflns_limit_k_min -11
_diffrn_reflns_limit_l_max 16
_diffrn_reflns_limit_l_min -15
_diffrn_reflns_number 9156
_diffrn_reflns_point_group_measured_fraction_full 0.997
_diffrn_reflns_point_group_measured_fraction_max 0.997
_diffrn_reflns_theta_full 25.027
_diffrn_reflns_theta_max 25.027
_diffrn_reflns_theta_min 3.118
_exptl_absorpt_coefficient_mu 1.928
_exptl_absorpt_correction_T_max 0.835
_exptl_absorpt_correction_T_min 0.768
_exptl_absorpt_correction_type empirical
_exptl_absorpt_process_details 'ABSCOR (Higashi, 1995)'
_exptl_crystal_colour colorless
_exptl_crystal_density_diffrn 1.865
_exptl_crystal_description block
_exptl_crystal_F_000 648
_exptl_crystal_size_max 0.55
_exptl_crystal_size_mid 0.52
_exptl_crystal_size_min 0.24
_refine_diff_density_max 0.261
_refine_diff_density_min -0.446
_refine_diff_density_rms 0.050
_refine_ls_abs_structure_details
;
 Flack x determined using 826 quotients [(I+)-(I-)]/[(I+)+(I-)]
 (Parsons, Flack and Wagner, Acta Cryst. B69 (2013) 249-259).
;
_refine_ls_abs_structure_Flack -0.035(10)
_refine_ls_extinction_coef .
_refine_ls_extinction_method none
_refine_ls_goodness_of_fit_ref 1.100
_refine_ls_hydrogen_treatment constr
_refine_ls_matrix_type full
_refine_ls_number_parameters 145
_refine_ls_number_reflns 2052
_refine_ls_number_restraints 0
_refine_ls_restrained_S_all 1.100
_refine_ls_R_factor_all 0.0163
_refine_ls_R_factor_gt 0.0160
_refine_ls_shift/su_max 0.002
_refine_ls_shift/su_mean 0.000
_refine_ls_structure_factor_coef Fsqd
_refine_ls_weighting_details 'w=1/[\s^2^(Fo^2^)+(0.0146P)^2^+0.5376P] where P=(Fo^2^+2Fc^2^)/3'
_refine_ls_weighting_scheme calc
_refine_ls_wR_factor_gt 0.0369
_refine_ls_wR_factor_ref 0.0370
_reflns_Friedel_coverage 0.709
_reflns_Friedel_fraction_full 1.000
_reflns_Friedel_fraction_max 1.000
_reflns_number_gt 2020
_reflns_number_total 2052
_reflns_threshold_expression 'I > 2\s(I)'
_cod_data_source_file suppl_j_ncrs-2021-0307_suppl.cif
_cod_data_source_block shx97
_cod_database_code 8104587
_shelx_space_group_comment
;
The symmetry employed for this shelxl refinement is uniquely defined
by the following loop, which should always be used as a source of
symmetry information in preference to the above space-group names.
They are only intended as comments.
;

loop_
_space_group_symop_operation_xyz
'x, y, z'
'-x+1/2, -y, z+1/2'
'-x, y+1/2, -z+1/2'
'x+1/2, -y+1/2, -z'

loop_
_atom_site_label
_atom_site_type_symbol
_atom_site_fract_x
_atom_site_fract_y
_atom_site_fract_z
_atom_site_U_iso_or_equiv
_atom_site_adp_type
_atom_site_occupancy
_atom_site_site_symmetry_order
_atom_site_calc_flag
_atom_site_refinement_flags_posn
_atom_site_refinement_flags_adp
_atom_site_refinement_flags_occupancy
_atom_site_disorder_assembly
_atom_site_disorder_group
Ag Ag 0.41144(3) 0.30479(3) 0.73973(2) 0.04277(9) Uani 1 1 d . . . . .
Cl Cl 0.36205(9) 0.01797(8) 0.74438(6) 0.04137(18) Uani 1 1 d . . . . .
N1 N 0.4073(3) 0.3213(3) 0.57538(16) 0.0346(6) Uani 1 1 d . . . . .
N2 N 0.3370(3) 0.3376(3) -0.10415(19) 0.0354(6) Uani 1 1 d . . . . .
C1 C 0.3401(4) 0.2229(4) 0.5219(2) 0.0376(8) Uani 1 1 d . . . . .
H1A H 0.289203 0.151694 0.554422 0.045 Uiso 1 1 calc R U . . .
C2 C 0.3420(4) 0.2209(4) 0.4208(2) 0.0424(9) Uani 1 1 d . . . . .
H2A H 0.291264 0.151024 0.386823 0.051 Uiso 1 1 calc R U . . .
C3 C 0.4862(4) 0.4278(4) 0.4256(3) 0.0453(9) Uani 1 1 d . . . . .
H3A H 0.537365 0.500395 0.394731 0.054 Uiso 1 1 calc R U . . .
C4 C 0.4765(4) 0.4241(4) 0.5268(3) 0.0403(8) Uani 1 1 d . . . . .
H4A H 0.520135 0.496509 0.562488 0.048 Uiso 1 1 calc R U . . .
C5 C 0.4196(4) 0.3231(4) 0.3705(2) 0.0415(8) Uani 1 1 d . . . . .
C6 C 0.4313(4) 0.3189(5) 0.2597(2) 0.0568(10) Uani 1 1 d . . . . .
H6A H 0.510608 0.381284 0.238941 0.068 Uiso 1 1 calc R U . . .
H6B H 0.457135 0.224134 0.239352 0.068 Uiso 1 1 calc R U . . .
C7 C 0.2895(4) 0.3621(4) 0.2097(2) 0.0422(8) Uani 1 1 d . . . . .
H7A H 0.264630 0.457682 0.228685 0.051 Uiso 1 1 calc R U . . .
H7B H 0.209611 0.300923 0.231172 0.051 Uiso 1 1 calc R U . . .
C8 C 0.3028(4) 0.3543(4) 0.0995(2) 0.0341(7) Uani 1 1 d . . . . .
C9 C 0.2475(4) 0.2419(4) 0.0466(2) 0.0374(7) Uani 1 1 d . . . . .
H9A H 0.197363 0.169676 0.078608 0.045 Uiso 1 1 calc R U . . .
C10 C 0.2666(4) 0.2367(4) -0.0534(2) 0.0379(8) Uani 1 1 d . . . . .
H10A H 0.228922 0.159640 -0.087384 0.046 Uiso 1 1 calc R U . . .
C11 C 0.3879(4) 0.4477(3) -0.0531(2) 0.0372(8) Uani 1 1 d . . . . .
H11A H 0.434919 0.520047 -0.086957 0.045 Uiso 1 1 calc R U . . .
C12 C 0.3740(4) 0.4591(4) 0.0468(2) 0.0381(8) Uani 1 1 d . . . . .
H12A H 0.412427 0.537317 0.079120 0.046 Uiso 1 1 calc R U . . .

loop_
_atom_site_aniso_label
_atom_site_aniso_U_11
_atom_site_aniso_U_22
_atom_site_aniso_U_33
_atom_site_aniso_U_23
_atom_site_aniso_U_13
_atom_site_aniso_U_12
Ag 0.06247(16) 0.04842(14) 0.01743(11) 0.00002(10) 0.00266(11) 0.00389(12)
Cl 0.0586(4) 0.0399(4) 0.0256(4) 0.0011(3) 0.0033(4) 0.0033(3)
N1 0.0421(15) 0.0410(15) 0.0208(11) 0.0000(10) -0.0037(12) 0.0010(16)
N2 0.0469(16) 0.0388(16) 0.0206(12) 0.0011(11) 0.0022(12) 0.0014(12)
C1 0.0464(18) 0.039(2) 0.0271(16) 0.0038(14) -0.0039(15) -0.0042(15)
C2 0.053(2) 0.045(2) 0.0292(16) -0.0075(15) -0.0104(15) 0.0000(17)
C3 0.043(2) 0.062(2) 0.0301(18) 0.0101(16) -0.0010(15) -0.0094(19)
C4 0.0445(18) 0.047(2) 0.0292(17) 0.0008(15) -0.0051(15) -0.0068(16)
C5 0.0389(17) 0.064(2) 0.0214(14) 0.0017(14) -0.0019(14) 0.0082(19)
C6 0.0504(19) 0.097(3) 0.0231(16) -0.001(2) 0.0013(17) 0.010(2)
C7 0.0433(19) 0.063(2) 0.0205(15) -0.0012(14) 0.0028(14) 0.0078(17)
C8 0.0318(16) 0.049(2) 0.0211(14) 0.0028(13) 0.0014(13) 0.0095(14)
C9 0.0453(19) 0.0395(18) 0.0274(16) 0.0067(13) 0.0031(15) -0.0014(15)
C10 0.049(2) 0.0362(18) 0.0283(16) -0.0019(13) 0.0005(15) -0.0045(15)
C11 0.047(2) 0.0389(18) 0.0262(15) 0.0026(12) 0.0063(15) -0.0052(16)
C12 0.043(2) 0.0435(19) 0.0274(16) -0.0063(13) -0.0005(14) -0.0048(15)

loop_
_atom_type_symbol
_atom_type_description
_atom_type_scat_dispersion_real
_atom_type_scat_dispersion_imag
_atom_type_scat_source
C C 0.0033 0.0016 'International Tables Vol C Tables 4.2.6.8 and 6.1.1.4'
H H 0.0000 0.0000 'International Tables Vol C Tables 4.2.6.8 and 6.1.1.4'
N N 0.0061 0.0033 'International Tables Vol C Tables 4.2.6.8 and 6.1.1.4'
Cl Cl 0.1484 0.1585 'International Tables Vol C Tables 4.2.6.8 and 6.1.1.4'
Ag Ag -0.8971 1.1015 'International Tables Vol C Tables 4.2.6.8 and 6.1.1.4'

loop_
_geom_angle_atom_site_label_1
_geom_angle_atom_site_label_2
_geom_angle_atom_site_label_3
_geom_angle
_geom_angle_site_symmetry_1
_geom_angle_site_symmetry_3
N1 Ag N2 158.09(11) . 1_556
N1 Ag Cl 95.11(7) . .
N2 Ag Cl 93.82(7) 1_556 .
N1 Ag Cl 92.17(8) . 3_656
N2 Ag Cl 92.43(8) 1_556 3_656
Cl Ag Cl 143.634(19) . 3_656
Ag Cl Ag 125.48(3) . 3_646
C1 N1 C4 116.9(3) . .
C1 N1 Ag 120.4(2) . .
C4 N1 Ag 122.6(2) . .
C11 N2 C10 116.8(3) . .
C11 N2 Ag 119.9(2) . 1_554
C10 N2 Ag 122.0(2) . 1_554
N1 C1 C2 123.5(3) . .
N1 C1 H1A 118.2 . .
C2 C1 H1A 118.2 . .
C1 C2 C5 119.6(3) . .
C1 C2 H2A 120.2 . .
C5 C2 H2A 120.2 . .
C4 C3 C5 119.8(3) . .
C4 C3 H3A 120.1 . .
C5 C3 H3A 120.1 . .
N1 C4 C3 123.0(3) . .
N1 C4 H4A 118.5 . .
C3 C4 H4A 118.5 . .
C2 C5 C3 117.1(3) . .
C2 C5 C6 120.9(3) . .
C3 C5 C6 122.0(3) . .
C7 C6 C5 112.7(3) . .
C7 C6 H6A 109.1 . .
C5 C6 H6A 109.1 . .
C7 C6 H6B 109.1 . .
C5 C6 H6B 109.1 . .
H6A C6 H6B 107.8 . .
C6 C7 C8 111.8(3) . .
C6 C7 H7A 109.3 . .
C8 C7 H7A 109.3 . .
C6 C7 H7B 109.3 . .
C8 C7 H7B 109.3 . .
H7A C7 H7B 107.9 . .
C9 C8 C12 116.8(3) . .
C9 C8 C7 122.0(3) . .
C12 C8 C7 121.2(3) . .
C10 C9 C8 120.1(3) . .
C10 C9 H9A 120.0 . .
C8 C9 H9A 120.0 . .
N2 C10 C9 123.0(3) . .
N2 C10 H10A 118.5 . .
C9 C10 H10A 118.5 . .
N2 C11 C12 123.2(3) . .
N2 C11 H11A 118.4 . .
C12 C11 H11A 118.4 . .
C11 C12 C8 120.0(3) . .
C11 C12 H12A 120.0 . .
C8 C12 H12A 120.0 . .

loop_
_geom_bond_atom_site_label_1
_geom_bond_atom_site_label_2
_geom_bond_distance
_geom_bond_site_symmetry_2
Ag N1 2.248(2) .
Ag N2 2.254(3) 1_556
Ag Cl 2.7597(10) .
Ag Cl 2.8818(9) 3_656
N1 C1 1.330(4) .
N1 C4 1.334(4) .
N2 C11 1.336(4) .
N2 C10 1.341(4) .
C1 C2 1.379(5) .
C1 H1A 0.9300 .
C2 C5 1.378(5) .
C2 H2A 0.9300 .
C3 C4 1.383(5) .
C3 C5 1.383(5) .
C3 H3A 0.9300 .
C4 H4A 0.9300 .
C5 C6 1.516(4) .
C6 C7 1.505(5) .
C6 H6A 0.9700 .
C6 H6B 0.9700 .
C7 C8 1.510(4) .
C7 H7A 0.9700 .
C7 H7B 0.9700 .
C8 C9 1.381(5) .
C8 C12 1.385(5) .
C9 C10 1.376(4) .
C9 H9A 0.9300 .
C10 H10A 0.9300 .
C11 C12 1.373(5) .
C11 H11A 0.9300 .
C12 H12A 0.9300 .
